data_7126483
loop_
_publ_author_name
'Chen, Jing'
'Chao, Meng-Yao'
'Yan Liu, ?'
'Xu, Bo-Wei'
'Zhang, Wen-Hua'
'Young, David J.'

_publ_section_title
;
 An N,N'-diethylformamide solvent-induced conversion cascade within a
 metal-organic framework single crystal.
;
_journal_issue 44
_journal_name_full 'Chemical communications (Cambridge, England)'
_journal_page_first 5877
_journal_page_last 5880
_journal_paper_doi 10.1039/d0cc02420a
_journal_volume 56
_journal_year 2020
_chemical_formula_moiety 'C66 H44 Cd3 N2 O14, C12 H10 N2 [+ solvent]'
_chemical_formula_sum 'C78 H54 Cd3 N4 O14'
_chemical_formula_weight 1608.45
_space_group_crystal_system triclinic
_space_group_IT_number 2
_space_group_name_Hall '-P 1'
_space_group_name_H-M_alt 'P -1'
_atom_sites_solution_hydrogens mixed
_audit_creation_method SHELXL-2016/6
_audit_update_record
;
2020-01-17 deposited with the CCDC.	2020-04-28 downloaded from the CCDC.
;
_cell_angle_alpha 88.171(7)
_cell_angle_beta 70.164(7)
_cell_angle_gamma 62.671(6)
_cell_formula_units_Z 2
_cell_length_a 16.320(5)
_cell_length_b 16.974(5)
_cell_length_c 19.292(6)
_cell_measurement_reflns_used 9931
_cell_measurement_temperature 293(2)
_cell_measurement_theta_max 26.74
_cell_measurement_theta_min 2.27
_cell_volume 4417(2)
_computing_structure_refinement 'SHELXL-2016/6 (Sheldrick, 2016)'
_computing_structure_solution 'SHELXT 2014/5 (Sheldrick, 2014)'
_diffrn_ambient_temperature 293(2)
_diffrn_measured_fraction_theta_full 0.996
_diffrn_measured_fraction_theta_max 0.988
_diffrn_measurement_device_type 'Bruker APEX-II CCD'
_diffrn_measurement_method '\f and \w scans'
_diffrn_radiation_type MoK\a
_diffrn_radiation_wavelength 0.71073
_diffrn_reflns_av_R_equivalents 0.1427
_diffrn_reflns_av_unetI/netI 0.1560
_diffrn_reflns_Laue_measured_fraction_full 0.996
_diffrn_reflns_Laue_measured_fraction_max 0.988
_diffrn_reflns_limit_h_max 21
_diffrn_reflns_limit_h_min -21
_diffrn_reflns_limit_k_max 22
_diffrn_reflns_limit_k_min -22
_diffrn_reflns_limit_l_max 25
_diffrn_reflns_limit_l_min -25
_diffrn_reflns_number 99801
_diffrn_reflns_point_group_measured_fraction_full 0.996
_diffrn_reflns_point_group_measured_fraction_max 0.988
_diffrn_reflns_theta_full 25.242
_diffrn_reflns_theta_max 28.374
_diffrn_reflns_theta_min 2.195
_diffrn_standards_decay_% 0
_diffrn_standards_interval_count 0
_diffrn_standards_number 0
_exptl_absorpt_coefficient_mu 0.770
_exptl_absorpt_correction_T_max 0.926
_exptl_absorpt_correction_T_min 0.871
_exptl_absorpt_correction_type multi-scan
_exptl_absorpt_process_details
;
 Sheldrick, G.M. SADABS (Program for Scaling and Correction of Area Detector
 Data), version 2008/1; University of G\"ottingen: G\"ottingen, Germany, 2008.
;
_exptl_crystal_colour colourless
_exptl_crystal_density_diffrn 1.209
_exptl_crystal_description block
_exptl_crystal_F_000 1612
_exptl_crystal_size_max 0.200
_exptl_crystal_size_mid 0.150
_exptl_crystal_size_min 0.100
_refine_diff_density_max 2.197
_refine_diff_density_min -2.056
_refine_diff_density_rms 0.158
_refine_ls_extinction_method none
_refine_ls_goodness_of_fit_ref 1.025
_refine_ls_hydrogen_treatment constr
_refine_ls_matrix_type full
_refine_ls_number_parameters 868
_refine_ls_number_reflns 21854
_refine_ls_number_restraints 131
_refine_ls_restrained_S_all 1.027
_refine_ls_R_factor_all 0.1899
_refine_ls_R_factor_gt 0.0949
_refine_ls_shift/su_max 0.001
_refine_ls_shift/su_mean 0.000
_refine_ls_structure_factor_coef Fsqd
_refine_ls_weighting_details 'w=1/[\s^2^(Fo^2^)+(0.2000P)^2^] where P=(Fo^2^+2Fc^2^)/3'
_refine_ls_weighting_scheme calc
_refine_ls_wR_factor_gt 0.2847
_refine_ls_wR_factor_ref 0.3477
_reflns_Friedel_coverage 0.000
_reflns_number_gt 10040
_reflns_number_total 21854
_reflns_threshold_expression 'I > 2\s(I)'
_cod_data_source_file d0cc02420a2.cif
_cod_data_source_block CD3-40S
_cod_depositor_comments 'Adding full bibliography for 7126483--7126489.cif.'
_cod_database_code 7126483
_publcif_datablock.id {a98d6aa6-d5d5-4e99-8ee4-8d2faf074c9d}

_shelx_shelxl_version_number 2016/6
_shelx_space_group_comment
;
The symmetry employed for this shelxl refinement is uniquely defined
by the following loop, which should always be used as a source of
symmetry information in preference to the above space-group names.
They are only intended as comments.
;
_shelx_estimated_absorpt_t_min 0.861
_shelx_estimated_absorpt_t_max 0.927

loop_
_space_group_symop_operation_xyz
'x, y, z'
'-x, -y, -z'

loop_
_atom_site_label
_atom_site_type_symbol
_atom_site_fract_x
_atom_site_fract_y
_atom_site_fract_z
_atom_site_U_iso_or_equiv
_atom_site_adp_type
_atom_site_occupancy
_atom_site_site_symmetry_order
_atom_site_calc_flag
_atom_site_refinement_flags_posn
_atom_site_refinement_flags_adp
_atom_site_refinement_flags_occupancy
_atom_site_disorder_assembly
_atom_site_disorder_group
Cd1 Cd 0.73510(4) 0.28748(4) 0.73816(3) 0.03317(19) Uani 1 1 d . . . . .
Cd2 Cd 0.82699(4) 0.37565(4) 0.55617(4) 0.0365(2) Uani 1 1 d . . . . .
Cd3 Cd 0.64130(5) 0.20179(4) 0.92410(4) 0.0405(2) Uani 1 1 d . . . . .
O1 O 0.8082(5) 0.2602(5) 0.5049(4) 0.0560(19) Uani 1 1 d . . . . .
O2 O 0.7215(4) 0.3215(4) 0.6214(3) 0.0348(14) Uani 1 1 d . . . . .
O3 O 0.7830(6) -0.4807(4) 0.6082(5) 0.067(2) Uani 1 1 d . . . . .
O4 O 0.7115(5) -0.4927(4) 0.5337(4) 0.0555(18) Uani 1 1 d . . . . .
O5 O -0.0774(5) 0.3321(5) 0.6226(4) 0.0557(19) Uani 1 1 d . . . . .
O6 O -0.1006(4) 0.2290(4) 0.6871(4) 0.0473(16) Uani 1 1 d . . . . .
O7 O 0.5566(5) 0.2314(4) 0.8479(4) 0.0497(17) Uani 1 1 d . . . . .
O8 O 0.5703(4) 0.3453(5) 0.7937(4) 0.060(2) Uani 1 1 d . . . . .
O9 O -0.3335(6) 0.3092(6) 0.9705(4) 0.072(2) Uani 1 1 d . . . . .
O10 O -0.2499(5) 0.2556(4) 0.8541(4) 0.0457(16) Uani 1 1 d . . . . .
O11 O -0.2306(9) 1.0611(6) 0.8705(8) 0.162(6) Uani 1 1 d . . . . .
O12 O -0.3438(8) 1.0678(6) 0.9594(8) 0.150(6) Uani 1 1 d . . . . .
O1W O 0.7074(6) 0.4308(5) 0.7517(4) 0.073(2) Uani 1 1 d . . . . .
H1W1 H 0.649473 0.468672 0.758136 0.088 Uiso 1 1 d R U . . .
H2W1 H 0.744161 0.451282 0.727665 0.088 Uiso 1 1 d R U . . .
O2W O 0.7610(5) 0.1466(4) 0.7190(4) 0.064(2) Uani 1 1 d . . . . .
H1W2 H 0.733515 0.116309 0.717595 0.077 Uiso 1 1 d R U . . .
H2W2 H 0.819694 0.111349 0.712744 0.077 Uiso 1 1 d R U . . .
N1 N 0.9490(6) 0.3575(6) 0.4485(4) 0.052(2) Uani 1 1 d . . . . .
N2 N 1.4914(7) 0.2622(7) 0.0229(5) 0.068(3) Uani 1 1 d . . . . .
C1 C 0.9848(8) 0.4154(8) 0.4320(7) 0.069(4) Uani 1 1 d . . . . .
H1A H 0.954845 0.467162 0.465906 0.083 Uiso 1 1 calc R U . . .
C2 C 1.0655(8) 0.4030(9) 0.3661(7) 0.071(3) Uani 1 1 d . . . . .
H2A H 1.092058 0.442139 0.357803 0.085 Uiso 1 1 calc R U . . .
C3 C 1.1018(9) 0.3280(10) 0.3150(6) 0.075(4) Uani 1 1 d . . . . .
C4 C 1.0635(12) 0.2736(10) 0.3280(9) 0.133(8) Uani 1 1 d . . . . .
H4A H 1.086179 0.225404 0.292292 0.159 Uiso 1 1 calc R U . . .
C5 C 0.9893(10) 0.2891(9) 0.3953(8) 0.103(5) Uani 1 1 d . . . . .
H5A H 0.965387 0.248091 0.404250 0.124 Uiso 1 1 calc R U . . .
C6 C 1.1892(11) 0.3081(11) 0.2438(7) 0.092(4) Uani 1 1 d . . . . .
H6A H 1.213622 0.254929 0.213271 0.110 Uiso 1 1 calc R U . . .
C7 C 1.2349(9) 0.3545(11) 0.2192(7) 0.088(4) Uani 1 1 d . . . . .
H7A H 1.212243 0.409202 0.246864 0.106 Uiso 1 1 calc R U . . .
C8 C 1.3205(8) 0.3242(9) 0.1501(7) 0.066(3) Uani 1 1 d . . . . .
C9 C 1.3613(10) 0.3781(8) 0.1222(7) 0.087(4) Uani 1 1 d . . . . .
H9A H 1.331901 0.436107 0.146572 0.104 Uiso 1 1 calc R U . . .
C10 C 1.4430(9) 0.3493(8) 0.0602(7) 0.078(4) Uani 1 1 d . . . . .
H10A H 1.467665 0.388452 0.041694 0.093 Uiso 1 1 calc R U . . .
C11 C 1.4526(11) 0.2132(10) 0.0452(8) 0.100(5) Uani 1 1 d . . . . .
H11A H 1.481582 0.156500 0.018453 0.120 Uiso 1 1 calc R U . . .
C12 C 1.3632(9) 0.2417(9) 0.1119(8) 0.088(5) Uani 1 1 d . . . . .
H12A H 1.336241 0.203506 0.127620 0.106 Uiso 1 1 calc R U . . .
C13 C 0.7426(6) 0.2697(6) 0.5660(6) 0.038(2) Uani 1 1 d . . . . .
C14 C 0.6867(6) 0.2175(6) 0.5726(5) 0.038(2) Uani 1 1 d . . . . .
C15 C 0.5930(6) 0.2508(6) 0.6267(6) 0.045(2) Uani 1 1 d . . . . .
H15A H 0.565224 0.304290 0.658011 0.053 Uiso 1 1 calc R U . . .
C16 C 0.5420(7) 0.2048(6) 0.6337(6) 0.047(2) Uani 1 1 d . . . . .
H16A H 0.481066 0.224206 0.672420 0.056 Uiso 1 1 calc R U . . .
C17 C 0.5799(7) 0.1293(6) 0.5838(6) 0.045(2) Uani 1 1 d . . . . .
C18 C 0.6706(6) 0.0978(6) 0.5284(6) 0.047(3) Uani 1 1 d . . . . .
H18A H 0.697169 0.045758 0.495748 0.057 Uiso 1 1 calc R U . . .
C19 C 0.7226(6) 0.1453(6) 0.5219(5) 0.047(2) Uani 1 1 d . . . . .
H19A H 0.782496 0.127370 0.482367 0.056 Uiso 1 1 calc R U . . .
C20 C 0.7251(7) -0.4468(6) 0.5715(6) 0.045(2) Uani 1 1 d . . . . .
C21 C 0.6695(7) -0.3462(6) 0.5808(6) 0.045(2) Uani 1 1 d . . . . .
C22 C 0.5941(7) -0.3051(6) 0.5528(6) 0.052(3) Uani 1 1 d . . . . .
H22A H 0.579260 -0.340354 0.528410 0.062 Uiso 1 1 calc R U . . .
C23 C 0.5409(7) -0.2129(6) 0.5604(6) 0.053(3) Uani 1 1 d . . . . .
H23A H 0.485934 -0.186139 0.546529 0.063 Uiso 1 1 calc R U . . .
C24 C 0.5702(6) -0.1605(6) 0.5892(6) 0.046(2) Uani 1 1 d . . . . .
C25 C 0.6415(7) -0.2018(6) 0.6179(7) 0.058(3) Uani 1 1 d . . . . .
H25A H 0.657425 -0.166975 0.641589 0.070 Uiso 1 1 calc R U . . .
C26 C 0.6923(7) -0.2950(6) 0.6134(7) 0.058(3) Uani 1 1 d . . . . .
H26A H 0.741950 -0.321279 0.633075 0.070 Uiso 1 1 calc R U . . .
C27 C -0.0491(6) 0.2626(6) 0.6518(5) 0.038(2) Uani 1 1 d . . . . .
C28 C 0.0594(7) 0.2149(7) 0.6417(6) 0.048(2) Uani 1 1 d . . . . .
C29 C 0.0963(7) 0.1422(7) 0.6765(7) 0.069(4) Uani 1 1 d . . . . .
H29A H 0.053521 0.123087 0.707697 0.083 Uiso 1 1 calc R U . . .
C30 C 0.1967(7) 0.0963(7) 0.6663(7) 0.064(3) Uani 1 1 d . . . . .
H30A H 0.220871 0.045526 0.688673 0.077 Uiso 1 1 calc R U . . .
C31 C 0.2604(7) 0.1267(7) 0.6225(6) 0.051(3) Uani 1 1 d . . . . .
C32 C 0.2235(7) 0.1998(7) 0.5880(6) 0.055(3) Uani 1 1 d . . . . .
H32A H 0.265767 0.220058 0.557877 0.065 Uiso 1 1 calc R U . . .
C33 C 0.1238(7) 0.2440(7) 0.5976(6) 0.059(3) Uani 1 1 d . . . . .
H33A H 0.100005 0.293715 0.574004 0.071 Uiso 1 1 calc R U . . .
C34 C 0.5211(6) 0.0789(6) 0.5951(6) 0.048(3) Uani 1 1 d . . . . .
C35 C 0.5675(7) -0.0147(6) 0.5874(6) 0.051(3) Uani 1 1 d . . . . .
H35A H 0.635636 -0.045803 0.575789 0.061 Uiso 1 1 calc R U . . .
C36 C 0.5177(7) -0.0625(6) 0.5961(6) 0.050(3) Uani 1 1 d . . . . .
C37 C 0.4157(7) -0.0133(6) 0.6071(6) 0.049(3) Uani 1 1 d . . . . .
H37A H 0.380380 -0.044492 0.611028 0.059 Uiso 1 1 calc R U . . .
C38 C 0.3669(6) 0.0783(6) 0.6123(6) 0.046(3) Uani 1 1 d . . . . .
C39 C 0.4192(6) 0.1242(6) 0.6062(6) 0.045(2) Uani 1 1 d . . . . .
H39A H 0.386961 0.186268 0.609361 0.054 Uiso 1 1 calc R U . . .
C40 C 0.5219(6) 0.3076(6) 0.8261(5) 0.038(2) Uani 1 1 d . . . . .
C41 C 0.4113(6) 0.3562(6) 0.8415(5) 0.035(2) Uani 1 1 d . . . . .
C42 C 0.3530(6) 0.3170(6) 0.8734(5) 0.040(2) Uani 1 1 d . . . . .
H42A H 0.380938 0.259533 0.885599 0.048 Uiso 1 1 calc R U . . .
C43 C 0.2523(7) 0.3634(6) 0.8872(6) 0.050(3) Uani 1 1 d . . . . .
H43A H 0.212585 0.337603 0.910469 0.060 Uiso 1 1 calc R U . . .
C44 C 0.2099(6) 0.4480(5) 0.8668(5) 0.035(2) Uani 1 1 d . . . . .
C45 C 0.2698(6) 0.4861(7) 0.8359(6) 0.049(3) Uani 1 1 d . . . . .
H45A H 0.242913 0.543668 0.823608 0.059 Uiso 1 1 calc R U . . .
C46 C 0.3699(7) 0.4390(7) 0.8230(6) 0.054(3) Uani 1 1 d . . . . .
H46A H 0.409849 0.465049 0.800993 0.065 Uiso 1 1 calc R U . . .
C47 C -0.2698(7) 0.3064(6) 0.9103(5) 0.040(2) Uani 1 1 d . . . . .
C48 C -0.2119(7) 0.3539(7) 0.9046(6) 0.051(3) Uani 1 1 d . . . . .
C49 C -0.1245(7) 0.3319(7) 0.8480(5) 0.052(3) Uani 1 1 d . . . . .
H49A H -0.099784 0.286111 0.809491 0.063 Uiso 1 1 calc R U . . .
C50 C -0.0731(8) 0.3756(7) 0.8471(6) 0.054(3) Uani 1 1 d . . . . .
H50A H -0.011519 0.357279 0.809478 0.065 Uiso 1 1 calc R U . . .
C51 C -0.1110(7) 0.4482(6) 0.9017(6) 0.048(3) Uani 1 1 d . . . . .
C52 C -0.1996(7) 0.4714(7) 0.9589(6) 0.057(3) Uani 1 1 d . . . . .
H52A H -0.224833 0.518798 0.996212 0.069 Uiso 1 1 calc R U . . .
C53 C -0.2512(8) 0.4263(7) 0.9620(6) 0.057(3) Uani 1 1 d . . . . .
H53A H -0.311148 0.442483 1.000986 0.068 Uiso 1 1 calc R U . . .
C54 C -0.2612(9) 1.0195(6) 0.9172(8) 0.073(4) Uani 1 1 d . . . . .
C55 C -0.2079(8) 0.9261(6) 0.9170(7) 0.057(3) Uani 1 1 d . . . . .
C56 C -0.2513(9) 0.8822(9) 0.9602(9) 0.097(5) Uani 1 1 d . . . . .
H56A H -0.317033 0.914962 0.992009 0.116 Uiso 1 1 calc R U . . .
C57 C -0.2015(8) 0.7877(6) 0.9597(7) 0.070(4) Uani 1 1 d . . . . .
H57A H -0.233733 0.760565 0.992427 0.083 Uiso 1 1 calc R U . . .
C58 C -0.1041(7) 0.7358(6) 0.9099(6) 0.055(3) Uani 1 1 d . . . . .
C59 C -0.0627(9) 0.7808(7) 0.8607(8) 0.082(4) Uani 1 1 d . . . . .
H59A H -0.000600 0.747677 0.823646 0.098 Uiso 1 1 calc R U . . .
C60 C -0.1122(9) 0.8758(8) 0.8652(8) 0.082(4) Uani 1 1 d . . . . .
H60A H -0.080651 0.904230 0.833550 0.098 Uiso 1 1 calc R U . . .
C61 C 0.0992(6) 0.4979(6) 0.8822(5) 0.042(2) Uani 1 1 d . . . . .
C62 C 0.0484(6) 0.4509(6) 0.8861(5) 0.040(2) Uani 1 1 d . . . . .
H62A H 0.081781 0.388576 0.879049 0.048 Uiso 1 1 calc R U . . .
C63 C -0.0530(7) 0.4966(6) 0.9008(6) 0.046(2) Uani 1 1 d . . . . .
C64 C -0.1014(6) 0.5901(6) 0.9111(5) 0.044(2) Uani 1 1 d . . . . .
H64A H -0.169464 0.620948 0.922539 0.053 Uiso 1 1 calc R U . . .
C65 C -0.0508(6) 0.6378(6) 0.9049(6) 0.042(2) Uani 1 1 d . . . . .
C66 C 0.0495(7) 0.5904(6) 0.8912(6) 0.048(3) Uani 1 1 d . . . . .
H66A H 0.084542 0.621692 0.888054 0.058 Uiso 1 1 calc R U . . .
N3 N -0.0611(7) 1.0094(6) 0.7129(7) 0.128(5) Uani 1 1 d G U . . .
C67 C -0.0336(8) 1.0251(6) 0.7696(6) 0.138(6) Uani 1 1 d G U . . .
H67A H -0.074848 1.077282 0.804007 0.166 Uiso 1 1 calc R U . . .
C68 C 0.0557(9) 0.9627(8) 0.7750(6) 0.123(5) Uani 1 1 d G U . . .
H68A H 0.074117 0.973167 0.812914 0.147 Uiso 1 1 calc R U . . .
C69 C 0.1174(6) 0.8847(7) 0.7236(7) 0.141(5) Uani 1 1 d DG U . . .
C70 C 0.0898(8) 0.8690(6) 0.6669(6) 0.129(6) Uani 1 1 d G U . . .
H70A H 0.131067 0.816851 0.632504 0.155 Uiso 1 1 calc R U . . .
C71 C 0.0005(9) 0.9314(7) 0.6615(5) 0.155(6) Uani 1 1 d G U . . .
H71A H -0.017897 0.920966 0.623595 0.185 Uiso 1 1 calc R U . . .
C72 C 0.2239(13) 0.8234(13) 0.7149(15) 0.270(12) Uani 1 1 d D U . . .
H72A H 0.250415 0.851685 0.733960 0.324 Uiso 1 1 calc R U . . .
C73 C 0.2823(13) 0.7458(12) 0.6887(11) 0.282(13) Uani 1 1 d D U . . .
H73A H 0.268122 0.724159 0.652980 0.338 Uiso 1 1 calc R U . . .
C74 C 0.3710(8) 0.6785(9) 0.7011(9) 0.211(9) Uani 1 1 d DG U . . .
C75 C 0.4074(11) 0.6993(7) 0.7494(9) 0.250(11) Uani 1 1 d G U . . .
H75A H 0.374845 0.756991 0.775316 0.300 Uiso 1 1 calc R U . . .
C76 C 0.4923(12) 0.6340(10) 0.7588(9) 0.254(11) Uani 1 1 d G U . . .
H76A H 0.516645 0.647911 0.791048 0.305 Uiso 1 1 calc R U . . .
N4 N 0.5409(8) 0.5478(8) 0.7200(9) 0.200(8) Uani 1 1 d G U . . .
C77 C 0.5045(10) 0.5269(7) 0.6717(8) 0.171(8) Uani 1 1 d G U . . .
H77A H 0.537036 0.469225 0.645778 0.205 Uiso 1 1 calc R U . . .
C78 C 0.4196(11) 0.5923(10) 0.6623(8) 0.167(7) Uani 1 1 d G U . . .
H78A H 0.395236 0.578304 0.630046 0.200 Uiso 1 1 calc R U . . .

loop_
_atom_site_aniso_label
_atom_site_aniso_U_11
_atom_site_aniso_U_22
_atom_site_aniso_U_33
_atom_site_aniso_U_23
_atom_site_aniso_U_13
_atom_site_aniso_U_12
Cd1 0.0237(3) 0.0329(3) 0.0419(4) 0.0094(3) -0.0116(3) -0.0132(3)
Cd2 0.0299(4) 0.0320(4) 0.0479(4) 0.0100(3) -0.0135(3) -0.0157(3)
Cd3 0.0367(4) 0.0388(4) 0.0480(5) 0.0112(3) -0.0132(3) -0.0214(3)
O1 0.052(4) 0.059(4) 0.050(4) -0.004(3) 0.006(4) -0.037(4)
O2 0.040(3) 0.035(3) 0.046(4) 0.012(3) -0.019(3) -0.029(3)
O3 0.073(5) 0.023(3) 0.123(7) 0.014(4) -0.064(5) -0.018(3)
O4 0.056(4) 0.036(4) 0.081(5) 0.021(4) -0.039(4) -0.018(3)
O5 0.035(4) 0.060(5) 0.083(5) 0.029(4) -0.036(4) -0.023(3)
O6 0.026(3) 0.041(4) 0.063(5) 0.011(3) -0.011(3) -0.011(3)
O7 0.047(4) 0.043(4) 0.058(4) 0.012(3) -0.028(4) -0.015(3)
O8 0.022(3) 0.065(5) 0.088(6) 0.013(4) -0.014(4) -0.022(3)
O9 0.078(5) 0.101(6) 0.057(5) -0.010(4) -0.002(4) -0.073(5)
O10 0.050(4) 0.057(4) 0.051(4) 0.018(3) -0.028(3) -0.037(4)
O11 0.142(10) 0.035(5) 0.229(14) 0.028(7) 0.005(10) -0.032(6)
O12 0.078(7) 0.037(5) 0.229(14) 0.043(7) -0.003(8) 0.020(5)
O1W 0.081(6) 0.041(4) 0.098(6) -0.002(4) -0.035(5) -0.027(4)
O2W 0.044(4) 0.032(4) 0.113(7) 0.010(4) -0.024(4) -0.019(3)
N1 0.046(5) 0.074(6) 0.040(5) -0.003(4) -0.005(4) -0.039(5)
N2 0.075(7) 0.099(8) 0.069(7) 0.028(6) -0.025(5) -0.075(7)
C1 0.055(7) 0.075(8) 0.078(8) 0.012(6) 0.003(6) -0.050(7)
C2 0.048(7) 0.085(9) 0.082(9) 0.027(8) -0.021(7) -0.037(7)
C3 0.058(7) 0.124(12) 0.037(7) 0.005(7) -0.009(6) -0.043(8)
C4 0.145(14) 0.092(11) 0.117(13) -0.054(9) 0.063(11) -0.095(11)
C5 0.089(10) 0.086(10) 0.104(11) -0.041(9) 0.030(9) -0.059(9)
C6 0.103(11) 0.150(14) 0.048(8) 0.004(8) -0.016(7) -0.088(11)
C7 0.067(8) 0.136(13) 0.070(9) 0.030(8) -0.012(7) -0.065(9)
C8 0.055(7) 0.086(9) 0.079(9) 0.032(7) -0.035(7) -0.043(7)
C9 0.081(9) 0.055(8) 0.088(10) -0.008(7) 0.019(8) -0.038(7)
C10 0.079(9) 0.050(7) 0.093(10) 0.008(7) -0.003(8) -0.040(7)
C11 0.115(12) 0.092(10) 0.088(10) -0.024(8) 0.021(9) -0.083(10)
C12 0.076(9) 0.085(10) 0.104(11) 0.001(8) 0.012(8) -0.069(8)
C13 0.029(5) 0.027(5) 0.060(7) 0.008(4) -0.020(5) -0.014(4)
C14 0.032(5) 0.030(5) 0.053(6) 0.007(4) -0.008(4) -0.022(4)
C15 0.034(5) 0.031(5) 0.077(7) 0.006(5) -0.022(5) -0.021(4)
C16 0.035(5) 0.043(6) 0.069(7) 0.014(5) -0.018(5) -0.025(5)
C17 0.040(5) 0.035(5) 0.067(7) 0.004(5) -0.026(5) -0.018(4)
C18 0.030(5) 0.044(5) 0.075(7) -0.009(5) -0.012(5) -0.028(4)
C19 0.024(5) 0.050(6) 0.059(7) -0.007(5) -0.002(4) -0.021(4)
C20 0.045(6) 0.033(5) 0.081(8) 0.019(5) -0.045(6) -0.025(5)
C21 0.040(5) 0.033(5) 0.070(7) 0.017(5) -0.028(5) -0.019(4)
C22 0.043(6) 0.045(6) 0.093(8) 0.024(5) -0.045(6) -0.029(5)
C23 0.040(6) 0.035(5) 0.091(8) 0.012(5) -0.029(6) -0.022(5)
C24 0.031(5) 0.037(5) 0.070(7) 0.019(5) -0.020(5) -0.016(4)
C25 0.049(6) 0.024(5) 0.111(10) 0.011(5) -0.048(6) -0.012(5)
C26 0.053(6) 0.033(5) 0.111(9) 0.027(6) -0.063(7) -0.017(5)
C27 0.025(4) 0.035(5) 0.046(6) 0.007(4) -0.011(4) -0.010(4)
C28 0.045(6) 0.055(6) 0.058(7) 0.021(5) -0.029(5) -0.029(5)
C29 0.034(5) 0.071(8) 0.120(10) 0.063(7) -0.035(6) -0.038(6)
C30 0.049(6) 0.063(7) 0.102(9) 0.055(7) -0.050(7) -0.031(6)
C31 0.030(5) 0.044(6) 0.083(8) 0.010(5) -0.021(5) -0.021(5)
C32 0.038(5) 0.053(6) 0.076(8) 0.027(6) -0.014(5) -0.030(5)
C33 0.028(5) 0.053(6) 0.089(9) 0.028(6) -0.023(6) -0.013(5)
C34 0.019(4) 0.035(5) 0.080(8) -0.005(5) -0.011(5) -0.011(4)
C35 0.039(5) 0.035(5) 0.090(8) -0.001(5) -0.037(6) -0.017(5)
C36 0.040(5) 0.030(5) 0.080(8) 0.004(5) -0.027(5) -0.013(4)
C37 0.029(5) 0.026(5) 0.101(9) 0.012(5) -0.030(5) -0.016(4)
C38 0.026(5) 0.035(5) 0.082(8) 0.010(5) -0.027(5) -0.013(4)
C39 0.031(5) 0.036(5) 0.069(7) 0.001(5) -0.021(5) -0.015(4)
C40 0.027(4) 0.037(5) 0.045(6) 0.004(4) -0.009(4) -0.015(4)
C41 0.018(4) 0.032(5) 0.049(6) 0.002(4) -0.010(4) -0.007(4)
C42 0.041(5) 0.042(5) 0.052(6) 0.022(4) -0.028(5) -0.023(5)
C43 0.041(6) 0.041(6) 0.070(7) 0.010(5) -0.021(5) -0.021(5)
C44 0.035(5) 0.029(5) 0.050(6) 0.013(4) -0.022(4) -0.017(4)
C45 0.030(5) 0.048(6) 0.069(7) 0.022(5) -0.017(5) -0.019(5)
C46 0.041(6) 0.049(6) 0.076(8) 0.026(5) -0.022(5) -0.026(5)
C47 0.038(5) 0.055(6) 0.036(6) -0.001(5) -0.008(4) -0.033(5)
C48 0.038(5) 0.065(7) 0.051(6) 0.008(5) -0.020(5) -0.021(5)
C49 0.051(6) 0.079(8) 0.042(6) 0.003(5) -0.008(5) -0.049(6)
C50 0.051(6) 0.073(8) 0.050(6) -0.001(6) -0.018(5) -0.039(6)
C51 0.041(6) 0.047(6) 0.074(7) 0.022(5) -0.033(5) -0.027(5)
C52 0.036(5) 0.069(7) 0.052(7) -0.023(5) -0.002(5) -0.021(5)
C53 0.051(6) 0.067(7) 0.056(7) -0.008(6) -0.008(5) -0.038(6)
C54 0.055(7) 0.015(5) 0.106(11) 0.000(6) -0.017(7) 0.008(5)
C55 0.045(6) 0.031(5) 0.090(9) 0.020(5) -0.027(6) -0.012(5)
C56 0.042(7) 0.080(9) 0.173(15) 0.065(10) -0.045(8) -0.031(7)
C57 0.043(6) 0.027(5) 0.098(9) 0.024(5) -0.001(6) -0.002(5)
C58 0.047(6) 0.033(5) 0.081(8) 0.006(5) -0.017(6) -0.021(5)
C59 0.070(8) 0.036(6) 0.106(10) 0.016(6) -0.007(8) -0.016(6)
C60 0.062(8) 0.068(8) 0.114(11) 0.040(8) -0.022(8) -0.038(7)
C61 0.035(5) 0.037(5) 0.051(6) 0.007(4) -0.008(5) -0.020(4)
C62 0.031(5) 0.029(5) 0.061(6) 0.019(4) -0.020(5) -0.014(4)
C63 0.040(5) 0.042(6) 0.065(7) 0.012(5) -0.025(5) -0.023(5)
C64 0.028(5) 0.033(5) 0.064(7) 0.011(5) -0.012(5) -0.012(4)
C65 0.034(5) 0.030(5) 0.068(7) 0.021(4) -0.018(5) -0.021(4)
C66 0.044(6) 0.046(6) 0.069(7) 0.013(5) -0.024(5) -0.030(5)
N3 0.135(10) 0.051(6) 0.181(13) 0.009(7) -0.039(9) -0.041(6)
C67 0.088(9) 0.125(12) 0.192(15) -0.017(11) -0.015(10) -0.065(7)
C68 0.111(10) 0.087(10) 0.158(13) -0.008(8) -0.016(9) -0.059(7)
C69 0.099(9) 0.092(10) 0.176(14) -0.006(9) 0.025(9) -0.052(7)
C70 0.129(11) 0.062(8) 0.074(9) -0.006(7) 0.042(7) -0.003(7)
C71 0.158(13) 0.074(10) 0.119(12) 0.006(8) 0.011(10) -0.008(9)
C72 0.222(16) 0.121(14) 0.33(2) -0.059(16) -0.123(16) 0.048(12)
C73 0.214(19) 0.176(17) 0.31(2) -0.119(17) -0.157(16) 0.074(13)
C74 0.165(16) 0.109(11) 0.32(2) 0.008(13) -0.117(14) -0.012(10)
C75 0.23(2) 0.129(14) 0.35(3) 0.024(15) -0.184(17) 0.002(13)
C76 0.156(18) 0.142(15) 0.39(3) -0.029(17) -0.135(16) 0.015(13)
N4 0.125(12) 0.085(9) 0.35(2) 0.034(12) -0.046(12) -0.046(9)
C77 0.106(13) 0.078(10) 0.26(2) 0.029(11) 0.018(12) -0.044(8)
C78 0.143(14) 0.093(10) 0.217(17) 0.056(11) -0.014(12) -0.058(9)

loop_
_atom_type_symbol
_atom_type_description
_atom_type_scat_dispersion_real
_atom_type_scat_dispersion_imag
_atom_type_scat_source
C C 0.0033 0.0016 'International Tables Vol C Tables 4.2.6.8 and 6.1.1.4'
H H 0.0000 0.0000 'International Tables Vol C Tables 4.2.6.8 and 6.1.1.4'
N N 0.0061 0.0033 'International Tables Vol C Tables 4.2.6.8 and 6.1.1.4'
O O 0.0106 0.0060 'International Tables Vol C Tables 4.2.6.8 and 6.1.1.4'
Cd Cd -0.8075 1.2024 'International Tables Vol C Tables 4.2.6.8 and 6.1.1.4'

loop_
_geom_angle_atom_site_label_1
_geom_angle_atom_site_label_2
_geom_angle_atom_site_label_3
_geom_angle
_geom_angle_site_symmetry_1
_geom_angle_site_symmetry_3
_geom_angle_publ_flag
O6 Cd1 O8 177.9(2) 1_655 . ?
O6 Cd1 O2W 86.1(2) 1_655 . ?
O8 Cd1 O2W 93.9(3) . . ?
O6 Cd1 O1W 94.3(3) 1_655 . ?
O8 Cd1 O1W 85.9(3) . . ?
O2W Cd1 O1W 176.9(3) . . ?
O6 Cd1 O10 88.8(2) 1_655 1_655 ?
O8 Cd1 O10 89.1(2) . 1_655 ?
O2W Cd1 O10 86.5(3) . 1_655 ?
O1W Cd1 O10 96.6(3) . 1_655 ?
O6 Cd1 O2 90.7(2) 1_655 . ?
O8 Cd1 O2 91.5(2) . . ?
O2W Cd1 O2 94.5(2) . . ?
O1W Cd1 O2 82.5(2) . . ?
O10 Cd1 O2 178.83(19) 1_655 . ?
O5 Cd2 N1 94.9(3) 1_655 . ?
O5 Cd2 O2 97.0(2) 1_655 . ?
N1 Cd2 O2 145.1(3) . . ?
O5 Cd2 O4 139.1(3) 1_655 1_565 ?
N1 Cd2 O4 93.7(3) . 1_565 ?
O2 Cd2 O4 98.4(2) . 1_565 ?
O5 Cd2 O3 82.8(3) 1_655 1_565 ?
N1 Cd2 O3 100.1(3) . 1_565 ?
O2 Cd2 O3 113.9(3) . 1_565 ?
O4 Cd2 O3 56.3(2) 1_565 1_565 ?
O5 Cd2 O1 115.8(3) 1_655 . ?
N1 Cd2 O1 90.1(3) . . ?
O2 Cd2 O1 55.2(2) . . ?
O4 Cd2 O1 104.1(3) 1_565 . ?
O3 Cd2 O1 158.1(2) 1_565 . ?
O5 Cd2 C20 111.8(3) 1_655 1_565 ?
N1 Cd2 C20 96.7(3) . 1_565 ?
O2 Cd2 C20 108.9(3) . 1_565 ?
O4 Cd2 C20 27.4(2) 1_565 1_565 ?
O3 Cd2 C20 29.0(2) 1_565 1_565 ?
O1 Cd2 C20 131.1(3) . 1_565 ?
O5 Cd2 C13 109.5(3) 1_655 . ?
N1 Cd2 C13 117.7(3) . . ?
O2 Cd2 C13 27.6(2) . . ?
O4 Cd2 C13 101.5(2) 1_565 . ?
O3 Cd2 C13 138.1(3) 1_565 . ?
O1 Cd2 C13 27.6(2) . . ?
C20 Cd2 C13 122.6(3) 1_565 . ?
O7 Cd3 O12 104.8(4) . 1_645 ?
O7 Cd3 O11 101.6(4) . 1_645 ?
O12 Cd3 O11 52.1(4) 1_645 1_645 ?
O7 Cd3 O9 121.8(3) . 1_655 ?
O12 Cd3 O9 131.9(4) 1_645 1_655 ?
O11 Cd3 O9 121.4(4) 1_645 1_655 ?
O7 Cd3 N2 87.9(3) . 1_456 ?
O12 Cd3 N2 84.4(4) 1_645 1_456 ?
O11 Cd3 N2 136.5(4) 1_645 1_456 ?
O9 Cd3 N2 85.9(3) 1_655 1_456 ?
O7 Cd3 O10 95.4(2) . 1_655 ?
O12 Cd3 O10 136.3(3) 1_645 1_655 ?
O11 Cd3 O10 86.3(3) 1_645 1_655 ?
O9 Cd3 O10 54.9(2) 1_655 1_655 ?
N2 Cd3 O10 135.4(3) 1_456 1_655 ?
O7 Cd3 C47 111.2(3) . 1_655 ?
O12 Cd3 C47 140.8(4) 1_645 1_655 ?
O11 Cd3 C47 104.4(4) 1_645 1_655 ?
O9 Cd3 C47 27.3(2) 1_655 1_655 ?
N2 Cd3 C47 111.4(3) 1_456 1_655 ?
O10 Cd3 C47 27.6(2) 1_655 1_655 ?
O7 Cd3 C54 107.2(3) . 1_645 ?
O12 Cd3 C54 25.6(4) 1_645 1_645 ?
O11 Cd3 C54 26.7(4) 1_645 1_645 ?
O9 Cd3 C54 129.1(4) 1_655 1_645 ?
N2 Cd3 C54 109.9(4) 1_456 1_645 ?
O10 Cd3 C54 111.3(3) 1_655 1_645 ?
C47 Cd3 C54 123.5(3) 1_655 1_645 ?
C13 O1 Cd2 89.0(5) . . ?
C13 O2 Cd2 93.8(5) . . ?
C13 O2 Cd1 129.0(5) . . ?
Cd2 O2 Cd1 111.9(2) . . ?
C20 O3 Cd2 88.8(5) . 1_545 ?
C20 O4 Cd2 92.1(5) . 1_545 ?
C27 O5 Cd2 129.5(6) . 1_455 ?
C27 O6 Cd1 130.3(6) . 1_455 ?
C40 O7 Cd3 121.9(6) . . ?
C40 O8 Cd1 128.8(6) . . ?
C47 O9 Cd3 94.9(6) . 1_455 ?
C47 O10 Cd1 131.0(6) . 1_455 ?
C47 O10 Cd3 92.1(5) . 1_455 ?
Cd1 O10 Cd3 112.1(2) 1_455 1_455 ?
C54 O11 Cd3 97.1(8) . 1_465 ?
C54 O12 Cd3 98.9(9) . 1_465 ?
Cd1 O1W H1W1 113.4 . . ?
Cd1 O1W H2W1 127.4 . . ?
H1W1 O1W H2W1 107.7 . . ?
Cd1 O2W H1W2 143.7 . . ?
Cd1 O2W H2W2 108.5 . . ?
H1W2 O2W H2W2 107.7 . . ?
C5 N1 C1 114.7(10) . . ?
C5 N1 Cd2 122.0(8) . . ?
C1 N1 Cd2 123.3(7) . . ?
C11 N2 C10 118.1(11) . . ?
C11 N2 Cd3 118.0(9) . 1_654 ?
C10 N2 Cd3 124.0(7) . 1_654 ?
N1 C1 C2 124.4(11) . . ?
N1 C1 H1A 117.8 . . ?
C2 C1 H1A 117.8 . . ?
C3 C2 C1 115.0(11) . . ?
C3 C2 H2A 122.5 . . ?
C1 C2 H2A 122.5 . . ?
C4 C3 C2 121.5(11) . . ?
C4 C3 C6 119.7(13) . . ?
C2 C3 C6 118.8(12) . . ?
C3 C4 C5 118.6(12) . . ?
C3 C4 H4A 120.7 . . ?
C5 C4 H4A 120.7 . . ?
N1 C5 C4 125.6(12) . . ?
N1 C5 H5A 117.2 . . ?
C4 C5 H5A 117.2 . . ?
C7 C6 C3 129.3(14) . . ?
C7 C6 H6A 115.3 . . ?
C3 C6 H6A 115.3 . . ?
C6 C7 C8 122.4(15) . . ?
C6 C7 H7A 118.8 . . ?
C8 C7 H7A 118.8 . . ?
C12 C8 C9 117.5(11) . . ?
C12 C8 C7 121.4(12) . . ?
C9 C8 C7 121.0(13) . . ?
C10 C9 C8 121.5(12) . . ?
C10 C9 H9A 119.3 . . ?
C8 C9 H9A 119.3 . . ?
C9 C10 N2 121.5(10) . . ?
C9 C10 H10A 119.3 . . ?
N2 C10 H10A 119.3 . . ?
N2 C11 C12 122.3(12) . . ?
N2 C11 H11A 118.8 . . ?
C12 C11 H11A 118.8 . . ?
C8 C12 C11 118.8(11) . . ?
C8 C12 H12A 120.6 . . ?
C11 C12 H12A 120.6 . . ?
O1 C13 O2 121.8(8) . . ?
O1 C13 C14 118.8(8) . . ?
O2 C13 C14 119.4(8) . . ?
O1 C13 Cd2 63.4(5) . . ?
O2 C13 Cd2 58.6(4) . . ?
C14 C13 Cd2 175.0(6) . . ?
C19 C14 C15 120.3(8) . . ?
C19 C14 C13 120.9(8) . . ?
C15 C14 C13 118.4(8) . . ?
C16 C15 C14 119.3(9) . . ?
C16 C15 H15A 120.4 . . ?
C14 C15 H15A 120.4 . . ?
C15 C16 C17 120.3(9) . . ?
C15 C16 H16A 119.9 . . ?
C17 C16 H16A 119.9 . . ?
C16 C17 C18 120.8(9) . . ?
C16 C17 C34 118.3(9) . . ?
C18 C17 C34 120.8(8) . . ?
C17 C18 C19 118.4(9) . . ?
C17 C18 H18A 120.8 . . ?
C19 C18 H18A 120.8 . . ?
C14 C19 C18 120.5(8) . . ?
C14 C19 H19A 119.8 . . ?
C18 C19 H19A 119.8 . . ?
O4 C20 O3 122.6(8) . . ?
O4 C20 C21 121.0(8) . . ?
O3 C20 C21 116.2(8) . . ?
O4 C20 Cd2 60.5(5) . 1_545 ?
O3 C20 Cd2 62.2(5) . 1_545 ?
C21 C20 Cd2 178.4(6) . 1_545 ?
C26 C21 C22 118.9(9) . . ?
C26 C21 C20 121.9(8) . . ?
C22 C21 C20 119.2(9) . . ?
C23 C22 C21 121.1(9) . . ?
C23 C22 H22A 119.5 . . ?
C21 C22 H22A 119.5 . . ?
C22 C23 C24 119.4(9) . . ?
C22 C23 H23A 120.3 . . ?
C24 C23 H23A 120.3 . . ?
C25 C24 C23 117.8(9) . . ?
C25 C24 C36 120.7(9) . . ?
C23 C24 C36 121.2(8) . . ?
C24 C25 C26 122.5(10) . . ?
C24 C25 H25A 118.8 . . ?
C26 C25 H25A 118.8 . . ?
C21 C26 C25 119.8(9) . . ?
C21 C26 H26A 120.1 . . ?
C25 C26 H26A 120.1 . . ?
O5 C27 O6 126.4(8) . . ?
O5 C27 C28 116.2(8) . . ?
O6 C27 C28 117.4(8) . . ?
C29 C28 C33 118.3(9) . . ?
C29 C28 C27 120.8(9) . . ?
C33 C28 C27 120.9(8) . . ?
C28 C29 C30 121.4(9) . . ?
C28 C29 H29A 119.3 . . ?
C30 C29 H29A 119.3 . . ?
C31 C30 C29 119.8(9) . . ?
C31 C30 H30A 120.1 . . ?
C29 C30 H30A 120.1 . . ?
C32 C31 C30 118.9(8) . . ?
C32 C31 C38 121.4(9) . . ?
C30 C31 C38 119.7(9) . . ?
C31 C32 C33 120.8(9) . . ?
C31 C32 H32A 119.6 . . ?
C33 C32 H32A 119.6 . . ?
C28 C33 C32 120.9(9) . . ?
C28 C33 H33A 119.6 . . ?
C32 C33 H33A 119.6 . . ?
C35 C34 C39 117.4(8) . . ?
C35 C34 C17 121.2(8) . . ?
C39 C34 C17 121.1(8) . . ?
C36 C35 C34 123.1(9) . . ?
C36 C35 H35A 118.5 . . ?
C34 C35 H35A 118.5 . . ?
C35 C36 C37 116.7(8) . . ?
C35 C36 C24 120.5(8) . . ?
C37 C36 C24 122.7(8) . . ?
C38 C37 C36 122.7(8) . . ?
C38 C37 H37A 118.7 . . ?
C36 C37 H37A 118.7 . . ?
C37 C38 C39 118.6(8) . . ?
C37 C38 C31 120.7(8) . . ?
C39 C38 C31 120.7(8) . . ?
C38 C39 C34 121.3(8) . . ?
C38 C39 H39A 119.3 . . ?
C34 C39 H39A 119.3 . . ?
O8 C40 O7 125.8(8) . . ?
O8 C40 C41 117.3(8) . . ?
O7 C40 C41 116.9(8) . . ?
C46 C41 C42 119.5(8) . . ?
C46 C41 C40 119.4(8) . . ?
C42 C41 C40 121.2(8) . . ?
C41 C42 C43 119.7(8) . . ?
C41 C42 H42A 120.2 . . ?
C43 C42 H42A 120.2 . . ?
C44 C43 C42 120.9(9) . . ?
C44 C43 H43A 119.5 . . ?
C42 C43 H43A 119.5 . . ?
C43 C44 C45 118.1(8) . . ?
C43 C44 C61 120.2(8) . . ?
C45 C44 C61 121.7(7) . . ?
C44 C45 C46 120.1(9) . . ?
C44 C45 H45A 120.0 . . ?
C46 C45 H45A 120.0 . . ?
C41 C46 C45 121.7(9) . . ?
C41 C46 H46A 119.2 . . ?
C45 C46 H46A 119.2 . . ?
O10 C47 O9 118.0(8) . . ?
O10 C47 C48 119.2(8) . . ?
O9 C47 C48 122.5(9) . . ?
O10 C47 Cd3 60.3(5) . 1_455 ?
O9 C47 Cd3 57.8(5) . 1_455 ?
C48 C47 Cd3 173.1(7) . 1_455 ?
C49 C48 C53 119.4(10) . . ?
C49 C48 C47 123.4(9) . . ?
C53 C48 C47 117.2(9) . . ?
C50 C49 C48 120.8(10) . . ?
C50 C49 H49A 119.6 . . ?
C48 C49 H49A 119.6 . . ?
C49 C50 C51 120.9(10) . . ?
C49 C50 H50A 119.5 . . ?
C51 C50 H50A 119.5 . . ?
C52 C51 C50 118.7(9) . . ?
C52 C51 C63 120.4(10) . . ?
C50 C51 C63 120.8(9) . . ?
C53 C52 C51 121.1(10) . . ?
C53 C52 H52A 119.4 . . ?
C51 C52 H52A 119.4 . . ?
C52 C53 C48 118.9(10) . . ?
C52 C53 H53A 120.5 . . ?
C48 C53 H53A 120.5 . . ?
O12 C54 O11 110.9(10) . . ?
O12 C54 C55 124.7(13) . . ?
O11 C54 C55 124.2(12) . . ?
O12 C54 Cd3 55.4(6) . 1_465 ?
O11 C54 Cd3 56.2(6) . 1_465 ?
C55 C54 Cd3 176.1(10) . 1_465 ?
C56 C55 C60 118.1(10) . . ?
C56 C55 C54 121.3(11) . . ?
C60 C55 C54 120.2(11) . . ?
C55 C56 C57 123.2(12) . . ?
C55 C56 H56A 118.4 . . ?
C57 C56 H56A 118.4 . . ?
C58 C57 C56 119.8(10) . . ?
C58 C57 H57A 120.1 . . ?
C56 C57 H57A 120.1 . . ?
C57 C58 C59 116.6(9) . . ?
C57 C58 C65 122.1(9) . . ?
C59 C58 C65 121.1(10) . . ?
C58 C59 C60 122.2(11) . . ?
C58 C59 H59A 118.9 . . ?
C60 C59 H59A 118.9 . . ?
C55 C60 C59 119.8(11) . . ?
C55 C60 H60A 120.1 . . ?
C59 C60 H60A 120.1 . . ?
C62 C61 C66 119.7(8) . . ?
C62 C61 C44 120.1(8) . . ?
C66 C61 C44 120.2(8) . . ?
C61 C62 C63 120.0(8) . . ?
C61 C62 H62A 120.0 . . ?
C63 C62 H62A 120.0 . . ?
C64 C63 C62 118.9(8) . . ?
C64 C63 C51 119.0(8) . . ?
C62 C63 C51 122.0(8) . . ?
C65 C64 C63 121.6(8) . . ?
C65 C64 H64A 119.2 . . ?
C63 C64 H64A 119.2 . . ?
C66 C65 C64 118.0(8) . . ?
C66 C65 C58 122.8(8) . . ?
C64 C65 C58 119.2(8) . . ?
C65 C66 C61 121.7(8) . . ?
C65 C66 H66A 119.1 . . ?
C61 C66 H66A 119.1 . . ?
C67 N3 C71 120.0 . . ?
C68 C67 N3 120.0 . . ?
C68 C67 H67A 120.0 . . ?
N3 C67 H67A 120.0 . . ?
C67 C68 C69 120.0 . . ?
C67 C68 H68A 120.0 . . ?
C69 C68 H68A 120.0 . . ?
C70 C69 C68 120.0 . . ?
C70 C69 C72 115.4(13) . . ?
C68 C69 C72 123.4(13) . . ?
C69 C70 C71 120.0 . . ?
C69 C70 H70A 120.0 . . ?
C71 C70 H70A 120.0 . . ?
C70 C71 N3 120.0 . . ?
C70 C71 H71A 120.0 . . ?
N3 C71 H71A 120.0 . . ?
C73 C72 C69 134(2) . . ?
C73 C72 H72A 112.8 . . ?
C69 C72 H72A 112.8 . . ?
C72 C73 C74 134(2) . . ?
C72 C73 H73A 113.2 . . ?
C74 C73 H73A 113.2 . . ?
C75 C74 C78 120.0 . . ?
C75 C74 C73 121.8(15) . . ?
C78 C74 C73 118.2(15) . . ?
C74 C75 C76 120.0 . . ?
C74 C75 H75A 120.0 . . ?
C76 C75 H75A 120.0 . . ?
C75 C76 N4 120.0 . . ?
C75 C76 H76A 120.0 . . ?
N4 C76 H76A 120.0 . . ?
C77 N4 C76 120.0 . . ?
N4 C77 C78 120.0 . . ?
N4 C77 H77A 120.0 . . ?
C78 C77 H77A 120.0 . . ?
C77 C78 C74 120.0 . . ?
C77 C78 H78A 120.0 . . ?
C74 C78 H78A 120.0 . . ?

loop_
_geom_bond_atom_site_label_1
_geom_bond_atom_site_label_2
_geom_bond_distance
_geom_bond_site_symmetry_2
_geom_bond_publ_flag
Cd1 O6 2.230(6) 1_655 ?
Cd1 O8 2.244(6) . ?
Cd1 O2W 2.248(6) . ?
Cd1 O1W 2.268(7) . ?
Cd1 O10 2.351(6) 1_655 ?
Cd1 O2 2.366(6) . ?
Cd2 O5 2.205(6) 1_655 ?
Cd2 N1 2.246(8) . ?
Cd2 O2 2.303(5) . ?
Cd2 O4 2.315(6) 1_565 ?
Cd2 O3 2.352(6) 1_565 ?
Cd2 O1 2.406(6) . ?
Cd2 C20 2.657(9) 1_565 ?
Cd2 C13 2.692(8) . ?
Cd3 O7 2.241(6) . ?
Cd3 O12 2.281(9) 1_645 ?
Cd3 O11 2.291(10) 1_645 ?
Cd3 O9 2.309(7) 1_655 ?
Cd3 N2 2.308(9) 1_456 ?
Cd3 O10 2.365(6) 1_655 ?
Cd3 C47 2.720(9) 1_655 ?
Cd3 C54 2.737(10) 1_645 ?
O1 C13 1.248(10) . ?
O2 C13 1.251(10) . ?
O3 C20 1.287(11) . ?
O4 C20 1.222(11) . ?
O5 C27 1.248(10) . ?
O6 C27 1.233(10) . ?
O7 C40 1.274(10) . ?
O8 C40 1.236(10) . ?
O9 C47 1.254(10) . ?
O10 C47 1.259(10) . ?
O11 C54 1.240(15) . ?
O12 C54 1.198(14) . ?
O1W H1W1 0.8300 . ?
O1W H2W1 0.8299 . ?
O2W H1W2 0.8298 . ?
O2W H2W2 0.8300 . ?
N1 C5 1.323(14) . ?
N1 C1 1.337(12) . ?
N2 C11 1.247(13) . ?
N2 C10 1.391(14) . ?
C1 C2 1.422(14) . ?
C1 H1A 0.9300 . ?
C2 C3 1.391(17) . ?
C2 H2A 0.9300 . ?
C3 C4 1.309(17) . ?
C3 C6 1.515(16) . ?
C4 C5 1.372(16) . ?
C4 H4A 0.9300 . ?
C5 H5A 0.9300 . ?
C6 C7 1.295(16) . ?
C6 H6A 0.9300 . ?
C7 C8 1.454(16) . ?
C7 H7A 0.9300 . ?
C8 C12 1.346(16) . ?
C8 C9 1.361(15) . ?
C9 C10 1.343(15) . ?
C9 H9A 0.9300 . ?
C10 H10A 0.9300 . ?
C11 C12 1.461(16) . ?
C11 H11A 0.9300 . ?
C12 H12A 0.9300 . ?
C13 C14 1.513(11) . ?
C14 C19 1.352(12) . ?
C14 C15 1.381(12) . ?
C15 C16 1.356(11) . ?
C15 H15A 0.9300 . ?
C16 C17 1.377(13) . ?
C16 H16A 0.9300 . ?
C17 C18 1.362(12) . ?
C17 C34 1.519(12) . ?
C18 C19 1.392(11) . ?
C18 H18A 0.9300 . ?
C19 H19A 0.9300 . ?
C20 C21 1.502(12) . ?
C21 C26 1.333(13) . ?
C21 C22 1.391(12) . ?
C22 C23 1.380(13) . ?
C22 H22A 0.9300 . ?
C23 C24 1.390(13) . ?
C23 H23A 0.9300 . ?
C24 C25 1.347(13) . ?
C24 C36 1.465(12) . ?
C25 C26 1.398(12) . ?
C25 H25A 0.9300 . ?
C26 H26A 0.9300 . ?
C27 C28 1.513(12) . ?
C28 C29 1.370(13) . ?
C28 C33 1.383(13) . ?
C29 C30 1.396(13) . ?
C29 H29A 0.9300 . ?
C30 C31 1.388(13) . ?
C30 H30A 0.9300 . ?
C31 C32 1.370(13) . ?
C31 C38 1.484(12) . ?
C32 C33 1.389(12) . ?
C32 H32A 0.9300 . ?
C33 H33A 0.9300 . ?
C34 C35 1.398(12) . ?
C34 C39 1.413(11) . ?
C35 C36 1.360(13) . ?
C35 H35A 0.9300 . ?
C36 C37 1.418(13) . ?
C37 C38 1.372(12) . ?
C37 H37A 0.9300 . ?
C38 C39 1.373(12) . ?
C39 H39A 0.9300 . ?
C40 C41 1.521(11) . ?
C41 C46 1.349(12) . ?
C41 C42 1.373(12) . ?
C42 C43 1.385(12) . ?
C42 H42A 0.9300 . ?
C43 C44 1.390(12) . ?
C43 H43A 0.9300 . ?
C44 C45 1.375(12) . ?
C44 C61 1.522(12) . ?
C45 C46 1.381(12) . ?
C45 H45A 0.9300 . ?
C46 H46A 0.9300 . ?
C47 C48 1.477(13) . ?
C48 C49 1.358(13) . ?
C48 C53 1.425(14) . ?
C49 C50 1.347(12) . ?
C49 H49A 0.9300 . ?
C50 C51 1.398(14) . ?
C50 H50A 0.9300 . ?
C51 C52 1.373(13) . ?
C51 C63 1.508(12) . ?
C52 C53 1.362(13) . ?
C52 H52A 0.9300 . ?
C53 H53A 0.9300 . ?
C54 C55 1.415(13) . ?
C55 C56 1.339(15) . ?
C55 C60 1.393(15) . ?
C56 C57 1.426(14) . ?
C56 H56A 0.9300 . ?
C57 C58 1.399(14) . ?
C57 H57A 0.9300 . ?
C58 C59 1.390(14) . ?
C58 C65 1.470(12) . ?
C59 C60 1.424(15) . ?
C59 H59A 0.9300 . ?
C60 H60A 0.9300 . ?
C61 C62 1.374(12) . ?
C61 C66 1.381(12) . ?
C62 C63 1.392(12) . ?
C62 H62A 0.9300 . ?
C63 C64 1.394(12) . ?
C64 C65 1.374(12) . ?
C64 H64A 0.9300 . ?
C65 C66 1.382(12) . ?
C66 H66A 0.9300 . ?
N3 C67 1.3900 . ?
N3 C71 1.3900 . ?
C67 C68 1.3900 . ?
C67 H67A 0.9300 . ?
C68 C69 1.3900 . ?
C68 H68A 0.9300 . ?
C69 C70 1.3900 . ?
C69 C72 1.512(16) . ?
C70 C71 1.3900 . ?
C70 H70A 0.9300 . ?
C71 H71A 0.9300 . ?
C72 C73 1.208(16) . ?
C72 H72A 0.9300 . ?
C73 C74 1.469(15) . ?
C73 H73A 0.9300 . ?
C74 C75 1.3900 . ?
C74 C78 1.3900 . ?
C75 C76 1.3900 . ?
C75 H75A 0.9300 . ?
C76 N4 1.3900 . ?
C76 H76A 0.9300 . ?
N4 C77 1.3900 . ?
C77 C78 1.3900 . ?
C77 H77A 0.9300 . ?
C78 H78A 0.9300 . ?

loop_
_geom_hbond_atom_site_label_D
_geom_hbond_atom_site_label_H
_geom_hbond_atom_site_label_A
_geom_hbond_distance_DH
_geom_hbond_distance_HA
_geom_hbond_distance_DA
_geom_hbond_angle_DHA
_geom_hbond_site_symmetry_A
O1W H1W1 N4 0.83 2.03 2.792(13) 152.3 .
O1W H2W1 O3 0.83 2.56 3.250(12) 141.3 1_565
O2W H2W2 N3 0.83 1.92 2.727(10) 163.6 1_645
C5 H5A O1 0.93 2.56 3.237(14) 129.9 .
C11 H11A O12 0.93 2.38 2.979(17) 122.2 1_744
C70 H70A O1 0.93 2.64 3.455(11) 146.6 2_666

loop_
_publcif_info_exptl_table_extra_item
sin_theta_over_lambda_max

loop_
_publcif_info_exptl_table_header_item
?
